data_4107739
loop_
_publ_author_name
'Cristina Tejel'
'Miguel A. Ciriano'
'M. Pilar del R\'io'
'Fieke van den Bruele'
'Dennis G. H. Hetterscheid'
'Nearchos Tsichlis i Spithas'
'Bas de Bruin'

_publ_contact_author_address
;
 Dr. Cristina Tejel
 Departamento de Qu\'imica Inorg\'anica
 Instituto de Ciencia de Materiales de Arag\'on
 C.S.I.C.-Universidad de Zaragoza
 50009 Zaragoza, Spain
;
_publ_contact_author_email ctejel@unizar.es
_publ_contact_author_fax '+34 976 761187'
_publ_contact_author_name 'Dr. Cristina Tejel'
_publ_contact_author_phone '+34 976 762285'
_publ_section_title
;
 Deprotonation Induced Ligand-to-Metal Electron Transfer: Synthesis of a
 Mixed-Valence Rh(-I,I) Dinuclear Compound and Its Reaction with Dioxygen
;
_journal_name_full 'Journal of the American Chemical Society'
_journal_page_first 5844
_journal_page_last 5845
_journal_paper_doi 10.1021/ja711495v
_journal_volume 130
_journal_year 2008
_chemical_formula_moiety 'C26 H27 N3 Rh2'
_chemical_formula_sum 'C26 H27 N3 Rh2'
_chemical_formula_weight 587.33
_chemical_name_systematic
;
 ?
;
_space_group_IT_number 14
_symmetry_cell_setting monoclinic
_symmetry_space_group_name_Hall '-P 2ybc'
_symmetry_space_group_name_H-M 'P 1 21/c 1'
_atom_sites_solution_hydrogens geom
_atom_sites_solution_primary direct
_atom_sites_solution_secondary difmap
_audit_creation_method SHELXL-97
_cell_angle_alpha 90.00
_cell_angle_beta 92.052(13)
_cell_angle_gamma 90.00
_cell_formula_units_Z 4
_cell_length_a 9.433(2)
_cell_length_b 21.488(6)
_cell_length_c 10.523(2)
_cell_measurement_reflns_used 3265
_cell_measurement_temperature 100(2)
_cell_measurement_theta_max 27.29
_cell_measurement_theta_min 2.15
_cell_volume 2131.6(9)
_computing_cell_refinement 'SAINT+ v. 6.01 (Bruker AXS, 2000)'
_computing_data_collection 'SMART v. 5.611 (Bruker AXS, 2000)'
_computing_data_reduction 'SAINT+ v. 6.01 (Bruker AXS, 2000)'
_computing_molecular_graphics 'XP program, SHELXTL v. 6.10 Bruker 2000'
_computing_publication_material 'XCIF program, SHELTXL v. 6.10, Bruker 2000'
_computing_structure_refinement 'SHELXL-97 (Sheldrick, 1997)'
_computing_structure_solution 'SHELXS-97 (Sheldrick, 1990)'
_diffrn_ambient_temperature 100(2)
_diffrn_detector_area_resol_mean 8.26
_diffrn_measured_fraction_theta_full 0.998
_diffrn_measured_fraction_theta_max 0.980
_diffrn_measurement_device_type 'Bruker SMART APEX CCD system'
_diffrn_measurement_method '\W rotations with narrow frames'
_diffrn_radiation_monochromator graphite
_diffrn_radiation_source 'fine-focus sealed tube'
_diffrn_radiation_type MoK\a
_diffrn_radiation_wavelength 0.71073
_diffrn_reflns_av_R_equivalents 0.0367
_diffrn_reflns_av_sigmaI/netI 0.0493
_diffrn_reflns_limit_h_max 10
_diffrn_reflns_limit_h_min -12
_diffrn_reflns_limit_k_max 27
_diffrn_reflns_limit_k_min -28
_diffrn_reflns_limit_l_max 13
_diffrn_reflns_limit_l_min -12
_diffrn_reflns_number 13978
_diffrn_reflns_theta_full 25.00
_diffrn_reflns_theta_max 27.81
_diffrn_reflns_theta_min 1.90
_diffrn_standards_decay_% 'no decay'
_exptl_absorpt_coefficient_mu 1.568
_exptl_absorpt_correction_T_max 0.9146
_exptl_absorpt_correction_T_min 0.7507
_exptl_absorpt_correction_type multi-scan
_exptl_absorpt_process_details
;
 SADABS: Area-Detector Absorption Correction (1996)
Bruker-AXS Nithin SAINT+ package v. 6.01 
;
_exptl_crystal_colour dark_red
_exptl_crystal_density_diffrn 1.830
_exptl_crystal_description prism
_exptl_crystal_F_000 1176
_exptl_crystal_size_max 0.19
_exptl_crystal_size_mid 0.10
_exptl_crystal_size_min 0.06
_refine_diff_density_max 1.580
_refine_diff_density_min -0.498
_refine_diff_density_rms 0.122
_refine_ls_extinction_method none
_refine_ls_goodness_of_fit_ref 1.033
_refine_ls_hydrogen_treatment mixed
_refine_ls_matrix_type full
_refine_ls_number_parameters 307
_refine_ls_number_reflns 4943
_refine_ls_number_restraints 0
_refine_ls_restrained_S_all 1.033
_refine_ls_R_factor_all 0.0431
_refine_ls_R_factor_gt 0.0329
_refine_ls_shift/su_max 0.001
_refine_ls_shift/su_mean 0.000
_refine_ls_structure_factor_coef Fsqd
_refine_ls_weighting_details 'calc w=1/[\s^2^(Fo^2^)+(0.0343P)^2^+0.4890P] where P=(Fo^2^+2Fc^2^)/3'
_refine_ls_weighting_scheme calc
_refine_ls_wR_factor_gt 0.0730
_refine_ls_wR_factor_ref 0.0764
_reflns_number_gt 4119
_reflns_number_total 4943
_reflns_threshold_expression >2sigma(I)
_cod_data_source_file ja711495v-file002.cif
_cod_data_source_block cta88ac
_cod_original_cell_volume 2131.4(9)
_cod_database_code 4107739

loop_
_symmetry_equiv_pos_as_xyz
'x, y, z'
'-x, y+1/2, -z+1/2'
'-x, -y, -z'
'x, -y-1/2, z-1/2'

loop_
_atom_site_label
_atom_site_type_symbol
_atom_site_fract_x
_atom_site_fract_y
_atom_site_fract_z
_atom_site_U_iso_or_equiv
_atom_site_adp_type
_atom_site_occupancy
_atom_site_symmetry_multiplicity
_atom_site_calc_flag
_atom_site_refinement_flags
Rh1 Rh 0.54706(3) 0.369548(12) 0.45625(2) 0.01353(8) Uani 1 1 d .
Rh2 Rh 0.77880(3) 0.415716(12) 0.26521(2) 0.01401(8) Uani 1 1 d .
N2 N 0.6953(3) 0.49450(13) 0.1480(3) 0.0158(6) Uani 1 1 d .
N3 N 0.6014(3) 0.45062(13) 0.3745(2) 0.0142(6) Uani 1 1 d .
N1 N 0.7236(3) 0.39259(13) 0.5711(3) 0.0155(6) Uani 1 1 d .
C23 C 0.7540(4) 0.51786(16) 0.0427(3) 0.0193(7) Uani 1 1 d .
H23 H 0.8378 0.4989 0.0134 0.023 Uiso 1 1 calc R
C24 C 0.6980(4) 0.56794(17) -0.0243(3) 0.0212(8) Uani 1 1 d .
H24 H 0.7430 0.5833 -0.0973 0.025 Uiso 1 1 calc R
C25 C 0.5757(4) 0.59511(16) 0.0167(4) 0.0232(8) Uani 1 1 d .
H25 H 0.5340 0.6292 -0.0284 0.028 Uiso 1 1 calc R
C26 C 0.5145(4) 0.57218(16) 0.1242(3) 0.0198(7) Uani 1 1 d .
H26 H 0.4309 0.5908 0.1545 0.024 Uiso 1 1 calc R
C27 C 0.5756(3) 0.52172(15) 0.1878(3) 0.0156(7) Uani 1 1 d .
C28 C 0.5104(3) 0.49423(16) 0.3035(3) 0.0171(7) Uani 1 1 d .
H28A H 0.4844 0.5285 0.3609 0.020 Uiso 1 1 calc R
H28B H 0.4218 0.4725 0.2765 0.020 Uiso 1 1 calc R
C22 C 0.7321(3) 0.47505(16) 0.4222(3) 0.0164(7) Uani 1 1 d .
H22 H 0.751(4) 0.5148(17) 0.406(3) 0.020 Uiso 1 1 d .
C21 C 0.7870(3) 0.44684(15) 0.5376(3) 0.0161(7) Uani 1 1 d .
C20 C 0.9008(3) 0.47014(16) 0.6133(3) 0.0194(7) Uani 1 1 d .
H20 H 0.9428 0.5089 0.5926 0.023 Uiso 1 1 calc R
C19 C 0.9515(4) 0.43710(17) 0.7169(3) 0.0221(8) Uani 1 1 d .
H19 H 1.0285 0.4529 0.7679 0.027 Uiso 1 1 calc R
C18 C 0.8898(4) 0.38038(17) 0.7473(3) 0.0233(8) Uani 1 1 d .
H18 H 0.9245 0.3565 0.8178 0.028 Uiso 1 1 calc R
C17 C 0.7767(4) 0.36011(16) 0.6717(3) 0.0188(7) Uani 1 1 d .
H17 H 0.7340 0.3214 0.6913 0.023 Uiso 1 1 calc R
C6 C 0.3826(4) 0.33013(17) 0.3364(3) 0.0184(7) Uani 1 1 d .
H6 H 0.385(4) 0.3389(17) 0.257(4) 0.022 Uiso 1 1 d .
C5 C 0.3235(4) 0.36820(17) 0.4270(3) 0.0176(7) Uani 1 1 d .
H5 H 0.281(4) 0.4061(17) 0.410(3) 0.021 Uiso 1 1 d .
C3 C 0.2926(4) 0.32601(16) 0.5413(3) 0.0213(8) Uani 1 1 d .
H3 H 0.2248 0.3418 0.6047 0.026 Uiso 1 1 calc R
C2 C 0.4465(4) 0.31388(17) 0.5878(3) 0.0220(8) Uani 1 1 d .
H2 H 0.471(4) 0.3200(17) 0.664(4) 0.026 Uiso 1 1 d .
C1 C 0.5069(4) 0.27483(17) 0.4974(3) 0.0209(8) Uani 1 1 d .
H1 H 0.586(4) 0.2520(17) 0.512(4) 0.025 Uiso 1 1 d .
C7 C 0.3897(4) 0.26411(16) 0.3943(3) 0.0194(7) Uani 1 1 d .
H7 H 0.4023 0.2285 0.3346 0.023 Uiso 1 1 calc R
C8 C 0.2561(4) 0.26418(16) 0.4735(3) 0.0221(8) Uani 1 1 d .
H8A H 0.2526 0.2285 0.5328 0.027 Uiso 1 1 calc R
H8B H 0.1674 0.2665 0.4205 0.027 Uiso 1 1 calc R
C13 C 0.7478(4) 0.31975(16) 0.2037(3) 0.0188(7) Uani 1 1 d .
H13 H 0.659(4) 0.3064(17) 0.215(4) 0.023 Uiso 1 1 d .
C14 C 0.8009(4) 0.35307(17) 0.1025(3) 0.0202(8) Uani 1 1 d .
H14 H 0.754(4) 0.3682(17) 0.038(4) 0.024 Uiso 1 1 d .
C15 C 0.9629(3) 0.34723(16) 0.1159(3) 0.0175(7) Uani 1 1 d .
H15 H 1.0182 0.3572 0.0391 0.021 Uiso 1 1 calc R
C9 C 0.9885(4) 0.38862(17) 0.2330(3) 0.0185(7) Uani 1 1 d .
H9 H 1.059(4) 0.4202(16) 0.243(4) 0.022 Uiso 1 1 d .
C10 C 0.9338(4) 0.35471(16) 0.3365(3) 0.0198(7) Uani 1 1 d .
H10 H 0.957(4) 0.3628(16) 0.419(4) 0.024 Uiso 1 1 d .
C11 C 0.8766(4) 0.29366(16) 0.2792(3) 0.0207(7) Uani 1 1 d .
H11 H 0.8592 0.2587 0.3393 0.025 Uiso 1 1 calc R
C16 C 0.9803(4) 0.28144(16) 0.1717(3) 0.0216(8) Uani 1 1 d .
H16A H 1.0782 0.2726 0.2037 0.026 Uiso 1 1 calc R
H16B H 0.9470 0.2484 0.1122 0.026 Uiso 1 1 calc R

loop_
_atom_site_aniso_label
_atom_site_aniso_U_11
_atom_site_aniso_U_22
_atom_site_aniso_U_33
_atom_site_aniso_U_23
_atom_site_aniso_U_13
_atom_site_aniso_U_12
Rh1 0.01179(13) 0.01693(14) 0.01189(13) 0.00052(10) 0.00088(9) -0.00026(10)
Rh2 0.01181(14) 0.01704(14) 0.01320(13) -0.00199(10) 0.00078(9) 0.00098(10)
N2 0.0137(14) 0.0192(14) 0.0143(14) -0.0028(12) -0.0012(11) -0.0017(12)
N3 0.0109(13) 0.0187(14) 0.0129(13) 0.0004(11) 0.0014(10) 0.0009(11)
N1 0.0140(14) 0.0194(14) 0.0131(14) -0.0031(12) -0.0001(11) 0.0021(12)
C23 0.0141(17) 0.0268(19) 0.0170(17) -0.0030(15) 0.0000(13) -0.0025(14)
C24 0.0193(18) 0.029(2) 0.0150(17) 0.0039(15) 0.0002(13) -0.0054(15)
C25 0.024(2) 0.0197(18) 0.0257(19) 0.0036(15) -0.0039(15) 0.0008(15)
C26 0.0172(18) 0.0203(18) 0.0220(18) -0.0004(15) -0.0004(14) 0.0004(14)
C27 0.0143(16) 0.0160(16) 0.0164(16) -0.0024(13) -0.0014(13) -0.0014(13)
C28 0.0155(17) 0.0203(17) 0.0155(16) 0.0020(14) 0.0019(13) 0.0023(14)
C22 0.0134(17) 0.0149(16) 0.0210(18) -0.0016(14) 0.0031(13) -0.0028(13)
C21 0.0136(16) 0.0200(17) 0.0149(16) -0.0037(14) 0.0048(12) 0.0015(13)
C20 0.0183(18) 0.0238(18) 0.0162(17) -0.0056(14) 0.0029(13) -0.0038(14)
C19 0.0180(18) 0.030(2) 0.0183(18) -0.0055(15) -0.0029(14) -0.0037(15)
C18 0.024(2) 0.030(2) 0.0163(18) 0.0034(15) -0.0018(14) -0.0002(15)
C17 0.0200(18) 0.0210(18) 0.0157(17) 0.0008(14) 0.0027(13) 0.0002(14)
C6 0.0157(17) 0.0248(19) 0.0145(17) 0.0015(15) -0.0010(13) -0.0036(14)
C5 0.0117(16) 0.0188(17) 0.0225(18) -0.0004(15) 0.0021(13) -0.0020(14)
C3 0.0159(17) 0.0251(19) 0.0232(19) -0.0032(15) 0.0075(14) -0.0028(15)
C2 0.0251(19) 0.026(2) 0.0147(17) 0.0036(15) -0.0004(14) -0.0102(16)
C1 0.0170(18) 0.0196(17) 0.0261(19) 0.0066(15) -0.0011(14) -0.0006(15)
C7 0.0214(18) 0.0169(17) 0.0200(18) -0.0040(14) 0.0008(14) 0.0001(14)
C8 0.0193(18) 0.0221(18) 0.0251(19) 0.0011(15) 0.0013(14) -0.0065(15)
C13 0.0153(17) 0.0220(18) 0.0193(18) -0.0078(15) 0.0019(13) -0.0020(14)
C14 0.0175(18) 0.0256(19) 0.0171(18) -0.0056(15) -0.0042(14) 0.0034(15)
C15 0.0154(17) 0.0223(17) 0.0152(17) -0.0030(14) 0.0042(13) 0.0005(14)
C9 0.0113(17) 0.0213(17) 0.0228(18) -0.0043(15) -0.0018(13) 0.0009(14)
C10 0.0176(18) 0.0231(19) 0.0185(18) -0.0069(15) -0.0005(14) 0.0036(14)
C11 0.0244(19) 0.0183(17) 0.0199(18) 0.0000(14) 0.0056(14) 0.0052(15)
C16 0.0195(18) 0.0237(19) 0.0218(18) -0.0046(15) 0.0035(14) 0.0036(15)

loop_
_atom_type_symbol
_atom_type_description
_atom_type_scat_dispersion_real
_atom_type_scat_dispersion_imag
_atom_type_scat_source
C C 0.0033 0.0016 'International Tables Vol C Tables 4.2.6.8 and 6.1.1.4'
H H 0.0000 0.0000 'International Tables Vol C Tables 4.2.6.8 and 6.1.1.4'
N N 0.0061 0.0033 'International Tables Vol C Tables 4.2.6.8 and 6.1.1.4'
Rh Rh -1.1178 0.9187 'International Tables Vol C Tables 4.2.6.8 and 6.1.1.4'

loop_
_geom_angle_atom_site_label_1
_geom_angle_atom_site_label_2
_geom_angle_atom_site_label_3
_geom_angle
N3 Rh1 N1 80.33(11)
N3 Rh1 C2 155.21(13)
N1 Rh1 C2 97.17(12)
N3 Rh1 C1 165.28(13)
N1 Rh1 C1 104.79(12)
C2 Rh1 C1 39.04(15)
N3 Rh1 C5 102.50(12)
N1 Rh1 C5 149.11(12)
C2 Rh1 C5 67.32(14)
C1 Rh1 C5 80.34(14)
N3 Rh1 C6 106.29(12)
N1 Rh1 C6 169.95(12)
C2 Rh1 C6 80.01(14)
C1 Rh1 C6 66.96(13)
C5 Rh1 C6 38.05(13)
N3 Rh1 Rh2 43.14(8)
N1 Rh1 Rh2 74.88(8)
C2 Rh1 Rh2 159.79(11)
C1 Rh1 Rh2 124.12(11)
C5 Rh1 Rh2 127.95(10)
C6 Rh1 Rh2 104.54(10)
C10 Rh2 C9 39.74(14)
C10 Rh2 C22 104.94(13)
C9 Rh2 C22 120.63(13)
C10 Rh2 C13 66.19(13)
C9 Rh2 C13 78.87(13)
C22 Rh2 C13 139.70(13)
C10 Rh2 C14 79.04(13)
C9 Rh2 C14 65.67(13)
C22 Rh2 C14 173.56(13)
C13 Rh2 C14 37.11(13)
C10 Rh2 N3 124.37(12)
C9 Rh2 N3 156.70(12)
C22 Rh2 N3 38.03(11)
C13 Rh2 N3 112.47(12)
C14 Rh2 N3 135.53(11)
C10 Rh2 N2 155.44(13)
C9 Rh2 N2 116.03(12)
C22 Rh2 N2 84.04(12)
C13 Rh2 N2 121.00(11)
C14 Rh2 N2 94.35(12)
N3 Rh2 N2 76.63(10)
C10 Rh2 Rh1 93.76(10)
C9 Rh2 Rh1 133.45(10)
C22 Rh2 Rh1 62.21(9)
C13 Rh2 Rh1 78.73(10)
C14 Rh2 Rh1 112.86(10)
N3 Rh2 Rh1 38.90(7)
N2 Rh2 Rh1 110.51(7)
C27 N2 C23 117.7(3)
C27 N2 Rh2 116.2(2)
C23 N2 Rh2 126.1(2)
C22 N3 C28 115.6(3)
C22 N3 Rh1 113.6(2)
C28 N3 Rh1 128.3(2)
C22 N3 Rh2 69.03(17)
C28 N3 Rh2 113.4(2)
Rh1 N3 Rh2 97.95(11)
C17 N1 C21 119.4(3)
C17 N1 Rh1 126.8(2)
C21 N1 Rh1 113.8(2)
N2 C23 C24 123.1(3)
N2 C23 H23 118.4
C24 C23 H23 118.4
C25 C24 C23 118.7(3)
C25 C24 H24 120.6
C23 C24 H24 120.6
C24 C25 C26 119.1(3)
C24 C25 H25 120.5
C26 C25 H25 120.5
C25 C26 C27 119.7(3)
C25 C26 H26 120.2
C27 C26 H26 120.2
N2 C27 C26 121.7(3)
N2 C27 C28 116.8(3)
C26 C27 C28 121.4(3)
N3 C28 C27 114.6(3)
N3 C28 H28A 108.6
C27 C28 H28A 108.6
N3 C28 H28B 108.6
C27 C28 H28B 108.6
H28A C28 H28B 107.6
N3 C22 C21 115.2(3)
N3 C22 Rh2 72.95(18)
C21 C22 Rh2 108.8(2)
N3 C22 H22 118(2)
C21 C22 H22 120(2)
Rh2 C22 H22 112(2)
N1 C21 C20 119.5(3)
N1 C21 C22 115.5(3)
C20 C21 C22 125.0(3)
C19 C20 C21 120.2(3)
C19 C20 H20 119.9
C21 C20 H20 119.9
C20 C19 C18 119.9(3)
C20 C19 H19 120.0
C18 C19 H19 120.0
C17 C18 C19 117.7(3)
C17 C18 H18 121.2
C19 C18 H18 121.2
N1 C17 C18 123.2(3)
N1 C17 H17 118.4
C18 C17 H17 118.4
C5 C6 C7 106.4(3)
C5 C6 Rh1 70.2(2)
C7 C6 Rh1 96.3(2)
C5 C6 H6 125(3)
C7 C6 H6 126(3)
Rh1 C6 H6 116(2)
C6 C5 C3 106.3(3)
C6 C5 Rh1 71.7(2)
C3 C5 Rh1 96.3(2)
C6 C5 H5 125(2)
C3 C5 H5 125(2)
Rh1 C5 H5 116(2)
C2 C3 C8 101.2(3)
C2 C3 C5 98.3(3)
C8 C3 C5 101.1(3)
C2 C3 H3 117.6
C8 C3 H3 117.6
C5 C3 H3 117.6
C1 C2 C3 106.7(3)
C1 C2 Rh1 71.8(2)
C3 C2 Rh1 97.9(2)
C1 C2 H2 130(3)
C3 C2 H2 120(3)
Rh1 C2 H2 115(3)
C2 C1 C7 105.6(3)
C2 C1 Rh1 69.2(2)
C7 C1 Rh1 97.4(2)
C2 C1 H1 124(2)
C7 C1 H1 127(2)
Rh1 C1 H1 114(2)
C8 C7 C1 101.5(3)
C8 C7 C6 100.9(3)
C1 C7 C6 99.3(3)
C8 C7 H7 117.4
C1 C7 H7 117.4
C6 C7 H7 117.4
C7 C8 C3 94.5(3)
C7 C8 H8A 112.8
C3 C8 H8A 112.8
C7 C8 H8B 112.8
C3 C8 H8B 112.8
H8A C8 H8B 110.3
C14 C13 C11 106.5(3)
C14 C13 Rh2 72.1(2)
C11 C13 Rh2 95.5(2)
C14 C13 H13 129(2)
C11 C13 H13 123(2)
Rh2 C13 H13 112(2)
C13 C14 C15 105.8(3)
C13 C14 Rh2 70.8(2)
C15 C14 Rh2 95.8(2)
C13 C14 H14 127(3)
C15 C14 H14 126(3)
Rh2 C14 H14 109(3)
C9 C15 C14 98.9(3)
C9 C15 C16 102.4(3)
C14 C15 C16 101.7(3)
C9 C15 H15 117.0
C14 C15 H15 117.0
C16 C15 H15 117.0
C10 C9 C15 105.5(3)
C10 C9 Rh2 69.4(2)
C15 C9 Rh2 99.7(2)
C10 C9 H9 124(2)
C15 C9 H9 126(2)
Rh2 C9 H9 116(2)
C9 C10 C11 105.6(3)
C9 C10 Rh2 70.8(2)
C11 C10 Rh2 99.5(2)
C9 C10 H10 124(2)
C11 C10 H10 128(2)
Rh2 C10 H10 111(2)
C10 C11 C13 98.7(3)
C10 C11 C16 102.1(3)
C13 C11 C16 101.1(3)
C10 C11 H11 117.3
C13 C11 H11 117.3
C16 C11 H11 117.3
C15 C16 C11 93.6(3)
C15 C16 H16A 113.0
C11 C16 H16A 113.0
C15 C16 H16B 113.0
C11 C16 H16B 113.0
H16A C16 H16B 110.4

loop_
_geom_bond_atom_site_label_1
_geom_bond_atom_site_label_2
_geom_bond_distance
Rh1 N3 2.017(3)
Rh1 N1 2.082(3)
Rh1 C2 2.083(4)
Rh1 C1 2.118(4)
Rh1 C5 2.120(3)
Rh1 C6 2.139(3)
Rh1 Rh2 3.1809(7)
Rh2 C10 2.083(3)
Rh2 C9 2.101(3)
Rh2 C22 2.145(3)
Rh2 C13 2.178(3)
Rh2 C14 2.194(4)
Rh2 N3 2.196(3)
Rh2 N2 2.222(3)
N2 C27 1.351(4)
N2 C23 1.353(4)
N3 C22 1.415(4)
N3 C28 1.459(4)
N1 C17 1.349(4)
N1 C21 1.362(4)
C23 C24 1.381(5)
C23 H23 0.9500
C24 C25 1.376(5)
C24 H24 0.9500
C25 C26 1.379(5)
C25 H25 0.9500
C26 C27 1.389(5)
C26 H26 0.9500
C27 C28 1.505(4)
C28 H28A 0.9900
C28 H28B 0.9900
C22 C21 1.437(5)
C22 H22 0.89(4)
C21 C20 1.406(4)
C20 C19 1.373(5)
C20 H20 0.9500
C19 C18 1.393(5)
C19 H19 0.9500
C18 C17 1.379(5)
C18 H18 0.9500
C17 H17 0.9500
C6 C5 1.389(5)
C6 C7 1.544(5)
C6 H6 0.86(4)
C5 C3 1.542(5)
C5 H5 0.92(4)
C3 C2 1.538(5)
C3 C8 1.541(5)
C3 H3 1.0000
C2 C1 1.404(5)
C2 H2 0.83(4)
C1 C7 1.538(5)
C1 H1 0.90(4)
C7 C8 1.536(5)
C7 H7 1.0000
C8 H8A 0.9900
C8 H8B 0.9900
C13 C14 1.391(5)
C13 C11 1.534(5)
C13 H13 0.90(4)
C14 C15 1.535(5)
C14 H14 0.86(4)
C15 C9 1.532(5)
C15 C16 1.537(5)
C15 H15 1.0000
C9 C10 1.422(5)
C9 H9 0.95(4)
C10 C11 1.534(5)
C10 H10 0.91(4)
C11 C16 1.544(5)
C11 H11 1.0000
C16 H16A 0.9900
C16 H16B 0.9900

loop_
_geom_torsion_atom_site_label_1
_geom_torsion_atom_site_label_2
_geom_torsion_atom_site_label_3
_geom_torsion_atom_site_label_4
_geom_torsion
N3 Rh1 Rh2 C10 145.02(14)
N1 Rh1 Rh2 C10 53.08(12)
C2 Rh1 Rh2 C10 -15.8(3)
C1 Rh1 Rh2 C10 -44.74(15)
C5 Rh1 Rh2 C10 -150.50(15)
C6 Rh1 Rh2 C10 -116.53(14)
N3 Rh1 Rh2 C9 147.21(17)
N1 Rh1 Rh2 C9 55.27(15)
C2 Rh1 Rh2 C9 -13.6(3)
C1 Rh1 Rh2 C9 -42.56(17)
C5 Rh1 Rh2 C9 -148.31(18)
C6 Rh1 Rh2 C9 -114.34(16)
N3 Rh1 Rh2 C22 40.11(14)
N1 Rh1 Rh2 C22 -51.83(13)
C2 Rh1 Rh2 C22 -120.7(3)
C1 Rh1 Rh2 C22 -149.66(15)
C5 Rh1 Rh2 C22 104.59(16)
C6 Rh1 Rh2 C22 138.55(14)
N3 Rh1 Rh2 C13 -150.17(14)
N1 Rh1 Rh2 C13 117.89(12)
C2 Rh1 Rh2 C13 49.0(3)
C1 Rh1 Rh2 C13 20.07(15)
C5 Rh1 Rh2 C13 -85.68(15)
C6 Rh1 Rh2 C13 -51.72(13)
N3 Rh1 Rh2 C14 -135.29(14)
N1 Rh1 Rh2 C14 132.77(13)
C2 Rh1 Rh2 C14 63.9(3)
C1 Rh1 Rh2 C14 34.94(15)
C5 Rh1 Rh2 C14 -70.81(16)
C6 Rh1 Rh2 C14 -36.85(14)
N1 Rh1 Rh2 N3 -91.94(13)
C2 Rh1 Rh2 N3 -160.8(3)
C1 Rh1 Rh2 N3 170.23(15)
C5 Rh1 Rh2 N3 64.48(16)
C6 Rh1 Rh2 N3 98.45(15)
N3 Rh1 Rh2 N2 -31.08(13)
N1 Rh1 Rh2 N2 -123.02(11)
C2 Rh1 Rh2 N2 168.1(3)
C1 Rh1 Rh2 N2 139.16(13)
C5 Rh1 Rh2 N2 33.40(14)
C6 Rh1 Rh2 N2 67.37(12)
C10 Rh2 N2 C27 -156.8(3)
C9 Rh2 N2 C27 -164.8(2)
C22 Rh2 N2 C27 -43.5(2)
C13 Rh2 N2 C27 102.8(2)
C14 Rh2 N2 C27 130.2(2)
N3 Rh2 N2 C27 -5.6(2)
Rh1 Rh2 N2 C27 13.8(2)
C10 Rh2 N2 C23 22.2(4)
C9 Rh2 N2 C23 14.2(3)
C22 Rh2 N2 C23 135.5(3)
C13 Rh2 N2 C23 -78.2(3)
C14 Rh2 N2 C23 -50.8(3)
N3 Rh2 N2 C23 173.4(3)
Rh1 Rh2 N2 C23 -167.1(2)
N1 Rh1 N3 C22 7.6(2)
C2 Rh1 N3 C22 93.8(3)
C1 Rh1 N3 C22 -104.1(5)
C5 Rh1 N3 C22 156.3(2)
C6 Rh1 N3 C22 -164.6(2)
Rh2 Rh1 N3 C22 -70.5(2)
N1 Rh1 N3 C28 -153.5(3)
C2 Rh1 N3 C28 -67.4(4)
C1 Rh1 N3 C28 94.8(5)
C5 Rh1 N3 C28 -4.9(3)
C6 Rh1 N3 C28 34.3(3)
Rh2 Rh1 N3 C28 128.3(3)
N1 Rh1 N3 Rh2 78.16(11)
C2 Rh1 N3 Rh2 164.3(2)
C1 Rh1 N3 Rh2 -33.6(5)
C5 Rh1 N3 Rh2 -133.21(12)
C6 Rh1 N3 Rh2 -94.06(13)
C10 Rh2 N3 C22 68.4(2)
C9 Rh2 N3 C22 28.6(4)
C13 Rh2 N3 C22 144.17(19)
C14 Rh2 N3 C22 -180.0(2)
N2 Rh2 N3 C22 -97.50(19)
Rh1 Rh2 N3 C22 112.3(2)
C10 Rh2 N3 C28 178.3(2)
C9 Rh2 N3 C28 138.4(3)
C22 Rh2 N3 C28 109.8(3)
C13 Rh2 N3 C28 -106.0(2)
C14 Rh2 N3 C28 -70.2(3)
N2 Rh2 N3 C28 12.3(2)
Rh1 Rh2 N3 C28 -137.9(3)
C10 Rh2 N3 Rh1 -43.87(17)
C9 Rh2 N3 Rh1 -83.7(3)
C22 Rh2 N3 Rh1 -112.3(2)
C13 Rh2 N3 Rh1 31.87(15)
C14 Rh2 N3 Rh1 67.72(19)
N2 Rh2 N3 Rh1 150.20(12)
N3 Rh1 N1 C17 178.7(3)
C2 Rh1 N1 C17 23.6(3)
C1 Rh1 N1 C17 -15.5(3)
C5 Rh1 N1 C17 80.5(4)
C6 Rh1 N1 C17 -49.4(8)
Rh2 Rh1 N1 C17 -137.4(3)
N3 Rh1 N1 C21 -0.6(2)
C2 Rh1 N1 C21 -155.7(2)
C1 Rh1 N1 C21 165.3(2)
C5 Rh1 N1 C21 -98.8(3)
C6 Rh1 N1 C21 131.3(7)
Rh2 Rh1 N1 C21 43.3(2)
C27 N2 C23 C24 0.5(5)
Rh2 N2 C23 C24 -178.6(2)
N2 C23 C24 C25 -0.8(5)
C23 C24 C25 C26 1.0(5)
C24 C25 C26 C27 -1.0(5)
C23 N2 C27 C26 -0.4(5)
Rh2 N2 C27 C26 178.7(2)
C23 N2 C27 C28 178.8(3)
Rh2 N2 C27 C28 -2.1(4)
C25 C26 C27 N2 0.7(5)
C25 C26 C27 C28 -178.5(3)
C22 N3 C28 C27 59.6(4)
Rh1 N3 C28 C27 -139.6(2)
Rh2 N3 C28 C27 -17.4(3)
N2 C27 C28 N3 13.1(4)
C26 C27 C28 N3 -167.7(3)
C28 N3 C22 C21 150.1(3)
Rh1 N3 C22 C21 -13.5(4)
Rh2 N3 C22 C21 -103.2(3)
C28 N3 C22 Rh2 -106.7(2)
Rh1 N3 C22 Rh2 89.66(16)
C10 Rh2 C22 N3 -127.39(19)
C9 Rh2 C22 N3 -167.31(18)
C13 Rh2 C22 N3 -56.7(3)
C14 Rh2 C22 N3 0.1(13)
N2 Rh2 C22 N3 75.90(18)
Rh1 Rh2 C22 N3 -41.05(14)
C10 Rh2 C22 C21 -15.9(3)
C9 Rh2 C22 C21 -55.8(3)
C13 Rh2 C22 C21 54.8(3)
C14 Rh2 C22 C21 111.6(12)
N3 Rh2 C22 C21 111.5(3)
N2 Rh2 C22 C21 -172.6(2)
Rh1 Rh2 C22 C21 70.5(2)
C17 N1 C21 C20 -4.1(5)
Rh1 N1 C21 C20 175.2(2)
C17 N1 C21 C22 174.1(3)
Rh1 N1 C21 C22 -6.5(4)
N3 C22 C21 N1 13.3(4)
Rh2 C22 C21 N1 -66.2(3)
N3 C22 C21 C20 -168.6(3)
Rh2 C22 C21 C20 111.9(3)
N1 C21 C20 C19 2.8(5)
C22 C21 C20 C19 -175.3(3)
C21 C20 C19 C18 -0.1(5)
C20 C19 C18 C17 -1.2(5)
C21 N1 C17 C18 2.9(5)
Rh1 N1 C17 C18 -176.3(3)
C19 C18 C17 N1 -0.2(6)
N3 Rh1 C6 C5 -89.6(2)
N1 Rh1 C6 C5 140.3(7)
C2 Rh1 C6 C5 65.8(2)
C1 Rh1 C6 C5 104.3(2)
Rh2 Rh1 C6 C5 -134.38(19)
N3 Rh1 C6 C7 165.2(2)
N1 Rh1 C6 C7 35.0(8)
C2 Rh1 C6 C7 -39.4(2)
C1 Rh1 C6 C7 -0.9(2)
C5 Rh1 C6 C7 -105.2(3)
Rh2 Rh1 C6 C7 120.40(19)
C7 C6 C5 C3 -0.4(3)
Rh1 C6 C5 C3 -91.4(2)
C7 C6 C5 Rh1 90.9(2)
N3 Rh1 C5 C6 100.5(2)
N1 Rh1 C5 C6 -167.4(2)
C2 Rh1 C5 C6 -103.2(2)
C1 Rh1 C5 C6 -64.8(2)
Rh2 Rh1 C5 C6 61.3(2)
N3 Rh1 C5 C3 -154.3(2)
N1 Rh1 C5 C3 -62.3(3)
C2 Rh1 C5 C3 1.9(2)
C1 Rh1 C5 C3 40.4(2)
C6 Rh1 C5 C3 105.1(3)
Rh2 Rh1 C5 C3 166.47(15)
C6 C5 C3 C2 70.3(3)
Rh1 C5 C3 C2 -2.4(3)
C6 C5 C3 C8 -32.8(3)
Rh1 C5 C3 C8 -105.6(2)
C8 C3 C2 C1 32.2(4)
C5 C3 C2 C1 -70.9(3)
C8 C3 C2 Rh1 105.5(2)
C5 C3 C2 Rh1 2.5(3)
N3 Rh1 C2 C1 172.9(2)
N1 Rh1 C2 C1 -104.7(2)
C5 Rh1 C2 C1 103.1(2)
C6 Rh1 C2 C1 65.6(2)
Rh2 Rh1 C2 C1 -39.5(4)
N3 Rh1 C2 C3 67.9(4)
N1 Rh1 C2 C3 150.3(2)
C1 Rh1 C2 C3 -105.0(3)
C5 Rh1 C2 C3 -1.9(2)
C6 Rh1 C2 C3 -39.4(2)
Rh2 Rh1 C2 C3 -144.5(2)
C3 C2 C1 C7 0.9(4)
Rh1 C2 C1 C7 -92.1(2)
C3 C2 C1 Rh1 93.1(2)
N3 Rh1 C1 C2 -168.2(4)
N1 Rh1 C1 C2 83.1(2)
C5 Rh1 C1 C2 -65.7(2)
C6 Rh1 C1 C2 -103.0(2)
Rh2 Rh1 C1 C2 164.61(17)
N3 Rh1 C1 C7 -64.3(5)
N1 Rh1 C1 C7 -173.0(2)
C2 Rh1 C1 C7 103.9(3)
C5 Rh1 C1 C7 38.2(2)
C6 Rh1 C1 C7 0.9(2)
Rh2 Rh1 C1 C7 -91.5(2)
C2 C1 C7 C8 -34.0(3)
Rh1 C1 C7 C8 -104.3(2)
C2 C1 C7 C6 69.2(3)
Rh1 C1 C7 C6 -1.2(3)
C5 C6 C7 C8 33.7(3)
Rh1 C6 C7 C8 104.9(2)
C5 C6 C7 C1 -70.1(3)
Rh1 C6 C7 C1 1.1(3)
C1 C7 C8 C3 51.1(3)
C6 C7 C8 C3 -50.8(3)
C2 C3 C8 C7 -50.2(3)
C5 C3 C8 C7 50.7(3)
C10 Rh2 C13 C14 -103.8(2)
C9 Rh2 C13 C14 -64.2(2)
C22 Rh2 C13 C14 171.0(2)
N3 Rh2 C13 C14 137.16(19)
N2 Rh2 C13 C14 49.6(2)
Rh1 Rh2 C13 C14 156.9(2)
C10 Rh2 C13 C11 1.8(2)
C9 Rh2 C13 C11 41.4(2)
C22 Rh2 C13 C11 -83.4(3)
C14 Rh2 C13 C11 105.6(3)
N3 Rh2 C13 C11 -117.2(2)
N2 Rh2 C13 C11 155.25(19)
Rh1 Rh2 C13 C11 -97.5(2)
C11 C13 C14 C15 0.1(4)
Rh2 C13 C14 C15 90.7(2)
C11 C13 C14 Rh2 -90.6(2)
C10 Rh2 C14 C13 64.8(2)
C9 Rh2 C14 C13 104.3(2)
C22 Rh2 C14 C13 -63.9(13)
N3 Rh2 C14 C13 -63.8(3)
N2 Rh2 C14 C13 -139.1(2)
Rh1 Rh2 C14 C13 -24.7(2)
C10 Rh2 C14 C15 -39.9(2)
C9 Rh2 C14 C15 -0.5(2)
C22 Rh2 C14 C15 -168.6(11)
C13 Rh2 C14 C15 -104.7(3)
N3 Rh2 C14 C15 -168.50(17)
N2 Rh2 C14 C15 116.2(2)
Rh1 Rh2 C14 C15 -129.40(19)
C13 C14 C15 C9 -71.1(3)
Rh2 C14 C15 C9 0.6(3)
C13 C14 C15 C16 33.7(3)
Rh2 C14 C15 C16 105.3(2)
C14 C15 C9 C10 70.6(3)
C16 C15 C9 C10 -33.5(3)
C14 C15 C9 Rh2 -0.6(3)
C16 C15 C9 Rh2 -104.7(2)
C22 Rh2 C9 C10 75.9(2)
C13 Rh2 C9 C10 -66.0(2)
C14 Rh2 C9 C10 -102.6(2)
N3 Rh2 C9 C10 55.9(4)
N2 Rh2 C9 C10 174.80(18)
Rh1 Rh2 C9 C10 -3.4(3)
C10 Rh2 C9 C15 103.0(3)
C22 Rh2 C9 C15 178.9(2)
C13 Rh2 C9 C15 37.0(2)
C14 Rh2 C9 C15 0.5(2)
N3 Rh2 C9 C15 158.9(2)
N2 Rh2 C9 C15 -82.2(2)
Rh1 Rh2 C9 C15 99.6(2)
C15 C9 C10 C11 0.0(3)
Rh2 C9 C10 C11 94.8(2)
C15 C9 C10 Rh2 -94.7(2)
C22 Rh2 C10 C9 -120.3(2)
C13 Rh2 C10 C9 101.6(2)
C14 Rh2 C10 C9 64.9(2)
N3 Rh2 C10 C9 -156.63(18)
N2 Rh2 C10 C9 -11.3(4)
Rh1 Rh2 C10 C9 177.51(19)
C9 Rh2 C10 C11 -103.4(3)
C22 Rh2 C10 C11 136.4(2)
C13 Rh2 C10 C11 -1.8(2)
C14 Rh2 C10 C11 -38.4(2)
N3 Rh2 C10 C11 100.0(2)
N2 Rh2 C10 C11 -114.7(3)
Rh1 Rh2 C10 C11 74.1(2)
C9 C10 C11 C13 -70.2(3)
Rh2 C10 C11 C13 2.4(3)
C9 C10 C11 C16 33.3(3)
Rh2 C10 C11 C16 105.8(2)
C14 C13 C11 C10 70.7(3)
Rh2 C13 C11 C10 -2.2(3)
C14 C13 C11 C16 -33.6(3)
Rh2 C13 C11 C16 -106.6(2)
C9 C15 C16 C11 50.8(3)
C14 C15 C16 C11 -51.1(3)
C10 C11 C16 C15 -50.7(3)
C13 C11 C16 C15 50.9(3)
